data_4325173
loop_
_publ_author_name
'Apple Wai-Yi Cheung'
'Larry Tso-Lun Lo'
'Chi-Chiu Ko'
'Shek-Man Yiu'

_publ_section_title
;
 Synthesis, Functionalization, Characterization, and Photophysical Study
 of Carbonyl-Containing Isocyano Rhenium(I) Diimine Complexes
;
_journal_name_full 'Inorganic Chemistry'
_journal_page_first 4798
_journal_page_last 4810
_journal_paper_doi 10.1021/ic102429t
_journal_volume 50
_journal_year 2011
_chemical_formula_sum 'C74 H61 F12 N10 O3.5 P2 Re2'
_chemical_formula_weight 1808.67
_chemical_name_systematic
; 
 ? 
;
_space_group_IT_number 2
_symmetry_cell_setting triclinic
_symmetry_space_group_name_Hall '-P 1'
_symmetry_space_group_name_H-M 'P -1'
_atom_sites_solution_hydrogens geom
_atom_sites_solution_primary direct
_atom_sites_solution_secondary difmap
_audit_creation_method SHELXL-97
_cell_angle_alpha 86.884(2)
_cell_angle_beta 78.297(2)
_cell_angle_gamma 75.048(2)
_cell_formula_units_Z 2
_cell_length_a 14.4508(3)
_cell_length_b 15.1260(4)
_cell_length_c 18.0429(5)
_cell_measurement_reflns_used 15491
_cell_measurement_temperature 133(2)
_cell_measurement_theta_max 71.4332
_cell_measurement_theta_min 3.6726
_cell_volume 3731.12(17)
_computing_cell_refinement 'CrysAlisPro, Oxford Diffraction Ltd'
_computing_data_collection 'CrysAlisPro, Oxford Diffraction Ltd'
_computing_data_reduction 'CrysAlisPro, Oxford Diffraction Ltd'
_computing_molecular_graphics ortep-3
_computing_publication_material wingx
_computing_structure_refinement 'SHELXL-97 (Sheldrick, 1997)'
_computing_structure_solution 'SHELXS-97 (Sheldrick, 1990)'
_diffrn_ambient_temperature 133(2)
_diffrn_detector_area_resol_mean 16.1270
_diffrn_measured_fraction_theta_full 0.967
_diffrn_measured_fraction_theta_max 0.967
_diffrn_measurement_device_type 'Xcalibur, Sapphire3, Gemini ultra'
_diffrn_measurement_method '\w scans'
_diffrn_radiation_monochromator mirror
_diffrn_radiation_source 'Enhance Ultra (Cu) X-ray Source'
_diffrn_radiation_type CuK\a
_diffrn_radiation_wavelength 1.54180
_diffrn_reflns_av_R_equivalents 0.0656
_diffrn_reflns_av_sigmaI/netI 0.0661
_diffrn_reflns_limit_h_max 13
_diffrn_reflns_limit_h_min -17
_diffrn_reflns_limit_k_max 17
_diffrn_reflns_limit_k_min -18
_diffrn_reflns_limit_l_max 21
_diffrn_reflns_limit_l_min -21
_diffrn_reflns_number 24953
_diffrn_reflns_theta_full 67.00
_diffrn_reflns_theta_max 67.00
_diffrn_reflns_theta_min 3.68
_exptl_absorpt_coefficient_mu 7.377
_exptl_absorpt_correction_T_max 1.00000
_exptl_absorpt_correction_T_min 0.44488
_exptl_absorpt_correction_type multi-scan
_exptl_absorpt_process_details 'CrysAlisPro, Oxford Diffraction Ltd'
_exptl_crystal_colour yellow
_exptl_crystal_density_diffrn 1.610
_exptl_crystal_description rectangle
_exptl_crystal_F_000 1782
_exptl_crystal_size_max 0.20
_exptl_crystal_size_mid 0.10
_exptl_crystal_size_min 0.10
_refine_diff_density_max 4.705
_refine_diff_density_min -2.275
_refine_diff_density_rms 0.210
_refine_ls_extinction_method none
_refine_ls_goodness_of_fit_ref 1.057
_refine_ls_hydrogen_treatment constr
_refine_ls_matrix_type full
_refine_ls_number_parameters 891
_refine_ls_number_reflns 12861
_refine_ls_number_restraints 56
_refine_ls_restrained_S_all 1.058
_refine_ls_R_factor_all 0.0903
_refine_ls_R_factor_gt 0.0710
_refine_ls_shift/su_max 0.001
_refine_ls_shift/su_mean 0.000
_refine_ls_structure_factor_coef Fsqd
_refine_ls_weighting_details 'calc w=1/[\s^2^(Fo^2^)+(0.1371P)^2^+13.1942P] where P=(Fo^2^+2Fc^2^)/3'
_refine_ls_weighting_scheme calc
_refine_ls_wR_factor_gt 0.1983
_refine_ls_wR_factor_ref 0.2118
_reflns_number_gt 9955
_reflns_number_total 12861
_reflns_threshold_expression >2sigma(I)
_cod_data_source_file ic102429t_si_007.cif
_cod_data_source_block 030510a_apple
_cod_original_cell_volume 3731.10(16)
_cod_original_formula_sum 'C74 H61 F12 N10 O3.50 P2 Re2'
_cod_database_code 4325173

loop_
_symmetry_equiv_pos_as_xyz
'x, y, z'
'-x, -y, -z'

loop_
_atom_site_label
_atom_site_type_symbol
_atom_site_fract_x
_atom_site_fract_y
_atom_site_fract_z
_atom_site_U_iso_or_equiv
_atom_site_adp_type
_atom_site_occupancy
_atom_site_symmetry_multiplicity
_atom_site_calc_flag
_atom_site_refinement_flags
_atom_site_disorder_assembly
_atom_site_disorder_group
Re1 Re 0.73054(3) 0.73418(3) 0.89770(2) 0.03679(15) Uani 1 1 d . A .
Re2 Re 0.28025(3) 0.34323(3) 0.45397(2) 0.03932(15) Uani 1 1 d . . .
P1 P 0.36403(18) 0.27025(17) 0.76727(15) 0.0436(5) Uani 1 1 d . . .
F1 F 0.3739(5) 0.1641(4) 0.7585(4) 0.0623(17) Uani 1 1 d . . .
F2 F 0.2506(5) 0.2921(6) 0.7879(5) 0.077(2) Uani 1 1 d . . .
F3 F 0.3673(5) 0.2553(5) 0.8562(4) 0.0623(16) Uani 1 1 d . . .
F4 F 0.3582(5) 0.3780(4) 0.7766(4) 0.0638(17) Uani 1 1 d . . .
F5 F 0.3645(6) 0.2865(5) 0.6798(4) 0.0718(19) Uani 1 1 d . . .
F6 F 0.4814(5) 0.2496(5) 0.7494(4) 0.0675(18) Uani 1 1 d . . .
O1 O 0.6984(6) 0.6146(6) 0.7785(4) 0.0574(19) Uani 1 1 d . A .
O2 O 0.3029(6) 0.2085(5) 0.3262(5) 0.0591(19) Uani 1 1 d . . .
N2 N 0.8596(6) 0.5616(6) 0.9643(5) 0.049(2) Uani 1 1 d . A .
N3 N 0.5505(6) 0.6722(6) 1.0017(5) 0.0440(18) Uani 1 1 d . A .
N4 N 0.4565(6) 0.1930(6) 0.5044(5) 0.0460(19) Uani 1 1 d . . .
N5 N 0.1394(7) 0.2407(7) 0.5564(6) 0.057(2) Uani 1 1 d . . .
N6 N 0.1255(8) 0.4796(7) 0.3691(6) 0.060(2) Uani 1 1 d . . .
N7 N 0.7442(5) 0.8267(5) 0.9818(4) 0.0340(15) Uani 1 1 d . . .
N8 N 0.6351(5) 0.8668(5) 0.8760(4) 0.0380(16) Uani 1 1 d . . .
N9 N 0.2707(7) 0.4410(6) 0.5415(5) 0.0437(18) Uani 1 1 d . . .
N10 N 0.3779(6) 0.4266(6) 0.4030(5) 0.0441(19) Uani 1 1 d . . .
C1 C 0.8389(8) 0.7665(8) 0.8195(6) 0.050(2) Uani 1 1 d . . .
C2 C 0.8124(7) 0.6265(7) 0.9362(6) 0.041(2) Uani 1 1 d . . .
C3 C 0.6162(8) 0.6979(7) 0.9670(6) 0.045(2) Uani 1 1 d . . .
C4 C 0.3944(7) 0.2509(6) 0.4891(5) 0.041(2) Uani 1 1 d . . .
C5 C 0.1934(8) 0.2791(7) 0.5170(6) 0.047(2) Uani 1 1 d . . .
C6 C 0.1786(8) 0.4309(7) 0.4056(6) 0.050(2) Uani 1 1 d . . .
C7 C 0.7115(7) 0.6600(6) 0.8221(5) 0.040(2) Uani 1 1 d . . .
C8 C 0.2948(8) 0.2602(7) 0.3736(6) 0.047(2) Uani 1 1 d . . .
N1A N 0.9081(17) 0.7634(17) 0.7675(12) 0.052(6) Uiso 0.50 1 d P A 1
C9A C 1.0459(13) 0.8167(16) 0.7060(15) 0.038(7) Uiso 0.50 1 d PD A 1
H9AA H 1.0515 0.8430 0.7510 0.045 Uiso 0.50 1 calc PR A 1
C10A C 0.9705(12) 0.7757(10) 0.7030(9) 0.032(3) Uiso 0.50 1 d PD A 1
C11A C 0.9597(14) 0.7430(13) 0.6366(10) 0.046(4) Uiso 0.50 1 d PD A 1
H11A H 0.9065 0.7171 0.6361 0.056 Uiso 0.50 1 calc PR A 1
C12A C 1.0245(15) 0.7475(14) 0.5716(11) 0.050(5) Uiso 0.50 1 d PD A 1
H12A H 1.0180 0.7228 0.5262 0.060 Uiso 0.50 1 calc PR A 1
C13A C 1.0994(16) 0.7875(15) 0.5711(13) 0.055(5) Uiso 0.50 1 d PD A 1
H13A H 1.1423 0.7954 0.5253 0.066 Uiso 0.50 1 calc PR A 1
C14A C 1.111(2) 0.816(2) 0.6396(13) 0.061(10) Uiso 0.50 1 d PD A 1
H14A H 1.1673 0.8367 0.6403 0.073 Uiso 0.50 1 calc PR A 1
N1B N 0.8917(12) 0.7943(13) 0.7702(9) 0.032(4) Uiso 0.50 1 d P A 2
C9B C 1.0518(16) 0.8037(18) 0.6939(16) 0.055(11) Uiso 0.50 1 d PD A 2
H9BA H 1.0833 0.7671 0.7305 0.067 Uiso 0.50 1 calc PR A 2
C10B C 0.9507(16) 0.8249(14) 0.7014(12) 0.056(5) Uiso 0.50 1 d PD A 2
C11B C 0.905(2) 0.8745(16) 0.6467(14) 0.073(7) Uiso 0.50 1 d PD A 2
H11B H 0.8362 0.8894 0.6525 0.088 Uiso 0.50 1 calc PR A 2
C12B C 0.961(2) 0.902(2) 0.5841(18) 0.093(9) Uiso 0.50 1 d PD A 2
H12B H 0.9302 0.9370 0.5465 0.112 Uiso 0.50 1 calc PR A 2
C13B C 1.062(2) 0.8798(19) 0.5739(17) 0.079(8) Uiso 0.50 1 d PD A 2
H13B H 1.1006 0.8936 0.5279 0.095 Uiso 0.50 1 calc PR A 2
C14B C 1.1035(19) 0.837(2) 0.6331(12) 0.050(8) Uiso 0.50 1 d PD A 2
H14B H 1.1712 0.8304 0.6308 0.060 Uiso 0.50 1 calc PR A 2
C15 C 0.8636(8) 0.4935(7) 1.0188(7) 0.050(2) Uani 1 1 d . . .
C16 C 0.9317(8) 0.4124(8) 1.0073(7) 0.054(3) Uani 1 1 d . A .
H16 H 0.9799 0.4028 0.9620 0.065 Uiso 1 1 calc R . .
C17 C 0.9314(9) 0.3430(8) 1.0615(8) 0.065(3) Uani 1 1 d . . .
H17 H 0.9789 0.2860 1.0537 0.078 Uiso 1 1 calc R A .
C18 C 0.8597(10) 0.3594(9) 1.1274(8) 0.069(3) Uani 1 1 d . A .
H18 H 0.8575 0.3132 1.1650 0.082 Uiso 1 1 calc R . .
C19 C 0.7930(10) 0.4419(9) 1.1374(7) 0.067(3) Uani 1 1 d . . .
H19 H 0.7445 0.4522 1.1824 0.080 Uiso 1 1 calc R A .
C20 C 0.7934(9) 0.5098(8) 1.0853(7) 0.058(3) Uani 1 1 d . A .
H20 H 0.7469 0.5673 1.0939 0.069 Uiso 1 1 calc R . .
C21 C 0.4704(8) 0.6388(6) 1.0330(6) 0.045(2) Uani 1 1 d . . .
C22 C 0.4622(10) 0.6052(10) 1.1054(8) 0.073(4) Uani 1 1 d . A .
H22 H 0.5103 0.6056 1.1342 0.088 Uiso 1 1 calc R . .
C23 C 0.3823(12) 0.5706(12) 1.1362(9) 0.083(5) Uani 1 1 d . . .
H23 H 0.3768 0.5449 1.1856 0.100 Uiso 1 1 calc R A .
C24 C 0.3126(10) 0.5735(10) 1.0955(9) 0.076(4) Uani 1 1 d . A .
H24 H 0.2564 0.5527 1.1175 0.091 Uiso 1 1 calc R . .
C25 C 0.3223(10) 0.6056(10) 1.0242(9) 0.078(4) Uani 1 1 d . . .
H25 H 0.2748 0.6036 0.9953 0.093 Uiso 1 1 calc R A .
C26 C 0.4007(9) 0.6417(9) 0.9921(7) 0.060(3) Uani 1 1 d . A .
H26 H 0.4053 0.6677 0.9428 0.072 Uiso 1 1 calc R . .
C27 C 0.7980(7) 0.8044(7) 1.0360(5) 0.042(2) Uani 1 1 d . . .
H27 H 0.8330 0.7425 1.0403 0.051 Uiso 1 1 calc R . .
C28 C 0.8043(9) 0.8694(9) 1.0868(6) 0.055(3) Uani 1 1 d . . .
H28 H 0.8435 0.8517 1.1241 0.066 Uiso 1 1 calc R . .
C29 C 0.7531(8) 0.9584(8) 1.0814(6) 0.053(3) Uani 1 1 d . . .
H29 H 0.7563 1.0032 1.1151 0.064 Uiso 1 1 calc R . .
C30 C 0.6959(8) 0.9833(7) 1.0258(6) 0.050(2) Uani 1 1 d . . .
C31 C 0.6927(7) 0.9154(6) 0.9781(5) 0.0386(19) Uani 1 1 d . . .
C32 C 0.6353(7) 0.9365(6) 0.9212(6) 0.040(2) Uani 1 1 d . . .
C33 C 0.5799(9) 1.0247(8) 0.9141(7) 0.058(3) Uani 1 1 d . . .
C34 C 0.5204(9) 1.0450(9) 0.8596(8) 0.062(3) Uani 1 1 d . . .
H34 H 0.4837 1.1056 0.8526 0.075 Uiso 1 1 calc R . .
C35 C 0.5174(9) 0.9738(8) 0.8170(7) 0.058(3) Uani 1 1 d . . .
H35 H 0.4759 0.9844 0.7810 0.070 Uiso 1 1 calc R . .
C36 C 0.5756(7) 0.8848(7) 0.8262(5) 0.045(2) Uani 1 1 d . . .
H36 H 0.5724 0.8364 0.7962 0.053 Uiso 1 1 calc R . .
C37 C 0.6400(10) 1.0753(9) 1.0160(8) 0.066(3) Uani 1 1 d . . .
H37 H 0.6420 1.1223 1.0481 0.079 Uiso 1 1 calc R . .
C38 C 0.5859(10) 1.0960(8) 0.9632(8) 0.065(3) Uani 1 1 d . . .
H38 H 0.5507 1.1575 0.9573 0.078 Uiso 1 1 calc R . .
C39 C 0.5315(8) 0.1214(7) 0.5187(6) 0.048(2) Uani 1 1 d . . .
C40 C 0.5203(10) 0.0674(9) 0.5848(7) 0.066(3) Uani 1 1 d . . .
H40 H 0.4606 0.0808 0.6207 0.079 Uiso 1 1 calc R . .
C41 C 0.5938(11) -0.0026(11) 0.5965(8) 0.083(4) Uani 1 1 d . . .
H41 H 0.5865 -0.0372 0.6419 0.099 Uiso 1 1 calc R . .
C42 C 0.6820(10) -0.0265(10) 0.5433(8) 0.073(4) Uani 1 1 d . . .
H42 H 0.7324 -0.0784 0.5512 0.087 Uiso 1 1 calc R . .
C43 C 0.6935(9) 0.0263(9) 0.4803(8) 0.068(3) Uani 1 1 d . . .
H43 H 0.7543 0.0136 0.4455 0.081 Uiso 1 1 calc R . .
C44 C 0.6182(9) 0.0979(8) 0.4662(7) 0.061(3) Uani 1 1 d . . .
H44 H 0.6257 0.1314 0.4202 0.073 Uiso 1 1 calc R . .
C45 C 0.1320(8) 0.1748(7) 0.6150(7) 0.052(3) Uani 1 1 d . . .
C46 C 0.0528(8) 0.1379(8) 0.6297(8) 0.059(3) Uani 1 1 d . . .
H46 H 0.0020 0.1572 0.6018 0.071 Uiso 1 1 calc R . .
C47 C 0.0479(11) 0.0729(10) 0.6851(8) 0.073(4) Uani 1 1 d . . .
H47 H -0.0076 0.0484 0.6964 0.088 Uiso 1 1 calc R . .
C48 C 0.1226(12) 0.0422(10) 0.7252(8) 0.075(4) Uani 1 1 d . . .
H48 H 0.1202 -0.0058 0.7612 0.091 Uiso 1 1 calc R . .
C49 C 0.2009(11) 0.0819(10) 0.7125(8) 0.070(3) Uani 1 1 d . . .
H49 H 0.2502 0.0645 0.7420 0.084 Uiso 1 1 calc R . .
C50 C 0.2061(9) 0.1469(9) 0.6566(8) 0.063(3) Uani 1 1 d . . .
H50 H 0.2605 0.1729 0.6462 0.076 Uiso 1 1 calc R . .
C51 C 0.0698(10) 0.5162(11) 0.3141(8) 0.079(4) Uani 1 1 d . . .
C52 C 0.0297(16) 0.6082(12) 0.3139(8) 0.107(7) Uani 1 1 d . . .
H52 H 0.0380 0.6467 0.3507 0.129 Uiso 1 1 calc R . .
C53 C -0.0230(18) 0.6439(17) 0.2589(10) 0.151(12) Uani 1 1 d . . .
H53 H -0.0501 0.7081 0.2572 0.181 Uiso 1 1 calc R . .
C54 C -0.0371(13) 0.5908(18) 0.2082(8) 0.128(9) Uani 1 1 d . . .
H54 H -0.0756 0.6175 0.1720 0.154 Uiso 1 1 calc R . .
C55 C 0.0017(11) 0.5012(17) 0.2071(11) 0.112(7) Uani 1 1 d . . .
H55 H -0.0084 0.4635 0.1706 0.134 Uiso 1 1 calc R . .
C56 C 0.0575(11) 0.4640(15) 0.2606(11) 0.107(7) Uani 1 1 d . . .
H56 H 0.0876 0.4002 0.2596 0.128 Uiso 1 1 calc R . .
C57 C 0.2181(9) 0.4467(8) 0.6119(6) 0.055(3) Uani 1 1 d . . .
H57 H 0.1811 0.4031 0.6277 0.066 Uiso 1 1 calc R . .
C58 C 0.2149(13) 0.5130(10) 0.6629(7) 0.079(4) Uani 1 1 d . . .
H58 H 0.1788 0.5125 0.7131 0.095 Uiso 1 1 calc R . .
C59 C 0.2649(15) 0.5808(10) 0.6405(8) 0.089(5) Uani 1 1 d . . .
H59 H 0.2588 0.6292 0.6740 0.106 Uiso 1 1 calc R . .
C60 C 0.3254(13) 0.5763(8) 0.5666(7) 0.071(4) Uani 1 1 d . . .
C61 C 0.3212(9) 0.5058(8) 0.5191(6) 0.055(3) Uani 1 1 d . . .
C62 C 0.3785(9) 0.4984(8) 0.4450(6) 0.052(3) Uani 1 1 d . . .
C63 C 0.4382(11) 0.5588(10) 0.4180(8) 0.072(4) Uani 1 1 d . . .
C64 C 0.4924(11) 0.5467(11) 0.3470(8) 0.076(4) Uani 1 1 d . . .
H64 H 0.5318 0.5873 0.3275 0.091 Uiso 1 1 calc R . .
C65 C 0.4909(10) 0.4769(11) 0.3039(7) 0.074(4) Uani 1 1 d . . .
H65 H 0.5273 0.4705 0.2535 0.089 Uiso 1 1 calc R . .
C66 C 0.4378(8) 0.4159(9) 0.3316(6) 0.054(3) Uani 1 1 d . . .
H66 H 0.4418 0.3649 0.3016 0.065 Uiso 1 1 calc R . .
C67 C 0.4315(14) 0.6319(11) 0.4703(10) 0.092(6) Uani 1 1 d . . .
H67 H 0.4680 0.6757 0.4535 0.111 Uiso 1 1 calc R . .
C68 C 0.3783(15) 0.6406(11) 0.5385(9) 0.091(5) Uani 1 1 d . . .
H68 H 0.3756 0.6906 0.5692 0.109 Uiso 1 1 calc R . .
O1S O 0.9631(11) 0.1338(10) -0.0024(8) 0.117(4) Uiso 1 1 d D . .
C1S C 1.0454(13) 0.0734(13) 0.1007(11) 0.101(5) Uiso 1 1 d D . .
C2S C 0.9472(14) 0.0921(13) 0.0728(10) 0.103(5) Uiso 1 1 d D . .
C3S C 0.8730(16) 0.1657(16) -0.0322(13) 0.130(8) Uiso 1 1 d D . .
C4S C 0.893(2) 0.2062(19) -0.1118(14) 0.147(9) Uiso 1 1 d D . .
O2S O 0.7801(15) 0.1616(13) 0.6921(11) 0.080(5) Uiso 0.50 1 d PD . .
C5S C 0.785(2) 0.000(2) 0.726(2) 0.091(9) Uiso 0.50 1 d PD . .
C6S C 0.723(2) 0.0988(17) 0.7255(18) 0.087(9) Uiso 0.50 1 d PD . .
C7S C 0.717(2) 0.2464(19) 0.677(2) 0.107(11) Uiso 0.50 1 d PD . .
C8S C 0.781(3) 0.314(3) 0.667(3) 0.121(13) Uiso 0.50 1 d PD . .
P2A P 0.6584(5) 0.1962(6) 0.2333(4) 0.0358(19) Uiso 0.40 1 d PD B 1
F7A F 0.649(2) 0.0959(13) 0.2305(18) 0.18(2) Uiso 0.40 1 d PD B 1
F8A F 0.6692(18) 0.2997(11) 0.2393(14) 0.104(9) Uiso 0.40 1 d PD B 1
F9A F 0.5604(14) 0.2223(16) 0.2979(12) 0.115(9) Uiso 0.40 1 d PD B 1
F10A F 0.720(2) 0.169(2) 0.2981(14) 0.21(2) Uiso 0.40 1 d PD B 1
F11A F 0.7535(17) 0.1747(19) 0.1713(14) 0.176(15) Uiso 0.40 1 d PD B 1
F12A F 0.594(2) 0.229(2) 0.1717(14) 0.25(3) Uiso 0.40 1 d PD B 1
P2B P 0.6428(4) 0.2184(4) 0.2276(3) 0.0393(14) Uiso 0.60 1 d PD C 2
F7B F 0.6365(12) 0.1152(8) 0.2344(8) 0.091(6) Uiso 0.60 1 d PD C 2
F8B F 0.6555(10) 0.3215(8) 0.2161(8) 0.084(4) Uiso 0.60 1 d PD C 2
F9B F 0.6044(11) 0.2365(10) 0.3135(6) 0.102(5) Uiso 0.60 1 d PD C 2
F10B F 0.7534(9) 0.1846(10) 0.2435(9) 0.117(6) Uiso 0.60 1 d PD C 2
F11B F 0.6969(9) 0.1998(8) 0.1398(6) 0.077(3) Uiso 0.60 1 d PD C 2
F12B F 0.5437(8) 0.2536(8) 0.2045(7) 0.077(3) Uiso 0.60 1 d PD C 2

loop_
_atom_site_aniso_label
_atom_site_aniso_U_11
_atom_site_aniso_U_22
_atom_site_aniso_U_33
_atom_site_aniso_U_23
_atom_site_aniso_U_13
_atom_site_aniso_U_12
Re1 0.0330(2) 0.0437(3) 0.0412(2) 0.00363(17) -0.00727(17) -0.02385(17)
Re2 0.0405(3) 0.0398(2) 0.0474(3) 0.00226(17) -0.01403(18) -0.02366(18)
P1 0.0378(13) 0.0476(14) 0.0481(13) 0.0151(10) -0.0057(10) -0.0204(10)
F1 0.064(4) 0.053(4) 0.084(5) 0.011(3) -0.030(4) -0.030(3)
F2 0.044(4) 0.086(5) 0.104(6) 0.024(4) -0.017(4) -0.026(3)
F3 0.063(4) 0.074(4) 0.058(4) 0.013(3) -0.014(3) -0.034(3)
F4 0.070(4) 0.049(4) 0.064(4) 0.005(3) 0.016(3) -0.023(3)
F5 0.089(5) 0.075(5) 0.057(4) 0.011(3) -0.022(4) -0.029(4)
F6 0.043(3) 0.080(5) 0.085(5) -0.001(4) -0.002(3) -0.032(3)
O1 0.067(5) 0.066(5) 0.056(4) 0.004(4) -0.020(4) -0.040(4)
O2 0.072(5) 0.052(4) 0.063(5) -0.011(4) -0.022(4) -0.023(4)
N2 0.042(4) 0.048(5) 0.063(5) 0.004(4) -0.013(4) -0.021(4)
N3 0.033(4) 0.047(5) 0.059(5) 0.008(4) -0.003(4) -0.029(4)
N4 0.047(5) 0.043(5) 0.054(5) -0.001(4) -0.017(4) -0.016(4)
N5 0.053(5) 0.057(5) 0.072(6) 0.002(4) -0.007(5) -0.039(5)
N6 0.058(6) 0.064(6) 0.062(6) -0.007(5) -0.024(5) -0.011(5)
N7 0.034(4) 0.047(4) 0.032(3) 0.005(3) -0.006(3) -0.031(3)
N8 0.027(3) 0.041(4) 0.047(4) 0.015(3) -0.004(3) -0.017(3)
N9 0.056(5) 0.043(4) 0.043(4) 0.009(3) -0.011(4) -0.032(4)
N10 0.054(5) 0.049(5) 0.044(4) 0.013(3) -0.016(4) -0.037(4)
C1 0.043(5) 0.068(7) 0.050(6) 0.006(5) -0.014(5) -0.032(5)
C2 0.032(4) 0.044(5) 0.052(5) -0.002(4) -0.009(4) -0.019(4)
C3 0.055(6) 0.043(5) 0.048(5) 0.001(4) -0.026(5) -0.019(5)
C4 0.048(5) 0.037(5) 0.047(5) -0.003(4) -0.012(4) -0.022(4)
C5 0.046(5) 0.037(5) 0.065(6) 0.000(4) -0.020(5) -0.017(4)
C6 0.045(5) 0.051(6) 0.062(6) -0.007(5) -0.008(5) -0.028(5)
C7 0.052(6) 0.039(5) 0.038(5) 0.011(4) -0.015(4) -0.025(4)
C8 0.052(6) 0.039(5) 0.060(6) 0.006(5) -0.027(5) -0.020(4)
C15 0.047(6) 0.047(6) 0.073(7) 0.005(5) -0.029(5) -0.028(5)
C16 0.036(5) 0.057(6) 0.071(7) 0.001(5) -0.001(5) -0.024(5)
C17 0.055(7) 0.047(6) 0.097(10) 0.008(6) -0.019(7) -0.020(5)
C18 0.071(8) 0.070(8) 0.074(8) 0.020(6) -0.017(7) -0.036(7)
C19 0.071(8) 0.075(8) 0.058(7) 0.000(6) -0.009(6) -0.027(7)
C20 0.052(6) 0.059(7) 0.065(7) -0.003(5) -0.010(5) -0.019(5)
C21 0.043(5) 0.038(5) 0.061(6) 0.009(4) -0.008(4) -0.029(4)
C22 0.056(7) 0.099(10) 0.084(9) 0.038(8) -0.026(7) -0.052(7)
C23 0.088(10) 0.112(12) 0.076(9) 0.051(8) -0.030(8) -0.075(9)
C24 0.053(7) 0.097(10) 0.097(10) 0.035(8) -0.012(7) -0.062(7)
C25 0.054(7) 0.092(10) 0.110(11) 0.020(8) -0.031(7) -0.054(7)
C26 0.060(7) 0.070(7) 0.069(7) 0.009(6) -0.026(6) -0.042(6)
C27 0.042(5) 0.062(6) 0.034(4) 0.004(4) -0.002(4) -0.038(5)
C28 0.061(7) 0.085(8) 0.035(5) -0.002(5) -0.002(5) -0.052(6)
C29 0.055(6) 0.074(8) 0.044(5) 0.000(5) 0.007(5) -0.050(6)
C30 0.041(5) 0.056(6) 0.053(6) 0.002(5) 0.005(4) -0.027(5)
C31 0.039(5) 0.040(5) 0.045(5) 0.003(4) -0.004(4) -0.029(4)
C32 0.037(5) 0.038(5) 0.050(5) 0.005(4) -0.005(4) -0.021(4)
C33 0.049(6) 0.062(7) 0.066(7) 0.009(5) -0.002(5) -0.030(5)
C34 0.053(6) 0.056(7) 0.079(8) 0.005(6) -0.011(6) -0.018(5)
C35 0.055(6) 0.064(7) 0.059(7) 0.021(5) -0.018(5) -0.020(5)
C36 0.040(5) 0.058(6) 0.041(5) 0.014(4) -0.011(4) -0.024(4)
C37 0.061(7) 0.063(7) 0.082(9) -0.007(6) -0.005(6) -0.035(6)
C38 0.068(8) 0.041(6) 0.089(9) -0.007(6) -0.016(7) -0.019(5)
C39 0.056(6) 0.043(5) 0.055(6) -0.006(4) -0.024(5) -0.021(5)
C40 0.064(8) 0.077(8) 0.047(6) 0.004(6) -0.006(5) -0.007(6)
C41 0.072(9) 0.096(11) 0.068(8) 0.021(8) -0.012(7) -0.006(8)
C42 0.060(8) 0.076(9) 0.077(9) -0.003(7) -0.015(7) -0.005(6)
C43 0.052(7) 0.064(8) 0.087(9) -0.010(7) -0.002(6) -0.020(6)
C44 0.059(7) 0.054(7) 0.067(7) 0.000(5) 0.000(6) -0.019(5)
C45 0.042(5) 0.046(6) 0.072(7) -0.011(5) 0.001(5) -0.026(4)
C46 0.038(5) 0.062(7) 0.081(8) -0.003(6) 0.003(5) -0.030(5)
C47 0.068(8) 0.080(9) 0.083(9) -0.004(7) 0.006(7) -0.054(7)
C48 0.104(12) 0.070(8) 0.062(7) 0.009(6) -0.001(7) -0.051(8)
C49 0.070(8) 0.083(9) 0.065(8) -0.002(6) -0.003(6) -0.041(7)
C50 0.062(7) 0.064(7) 0.078(8) 0.002(6) -0.017(6) -0.041(6)
C51 0.060(7) 0.094(10) 0.063(7) -0.033(7) -0.011(6) 0.019(7)
C52 0.151(18) 0.094(12) 0.059(8) -0.019(8) -0.035(9) 0.016(11)
C53 0.17(2) 0.16(2) 0.070(10) -0.028(11) -0.043(12) 0.085(17)
C54 0.075(10) 0.21(2) 0.051(8) -0.030(11) -0.006(7) 0.046(13)
C55 0.053(8) 0.18(2) 0.099(12) -0.061(13) -0.016(8) -0.001(11)
C56 0.051(8) 0.145(16) 0.123(14) -0.053(12) -0.035(8) 0.004(9)
C57 0.066(7) 0.051(6) 0.050(6) 0.006(5) -0.001(5) -0.026(5)
C58 0.120(13) 0.074(9) 0.044(6) -0.007(6) -0.004(7) -0.033(8)
C59 0.153(16) 0.064(8) 0.059(8) -0.016(6) -0.028(9) -0.035(9)
C60 0.134(13) 0.047(6) 0.049(6) 0.000(5) -0.016(7) -0.054(7)
C61 0.071(7) 0.052(6) 0.054(6) -0.002(5) -0.016(5) -0.033(5)
C62 0.067(7) 0.054(6) 0.054(6) 0.009(5) -0.018(5) -0.044(5)
C63 0.084(9) 0.087(9) 0.076(8) 0.031(7) -0.038(7) -0.068(8)
C64 0.072(8) 0.103(11) 0.072(8) 0.040(8) -0.014(7) -0.067(8)
C65 0.062(8) 0.123(12) 0.049(6) 0.018(7) -0.003(6) -0.053(8)
C66 0.046(6) 0.074(7) 0.045(5) 0.001(5) 0.000(5) -0.031(5)
C67 0.128(14) 0.091(11) 0.104(12) 0.017(9) -0.048(11) -0.093(11)
C68 0.153(16) 0.075(9) 0.081(10) 0.002(7) -0.048(11) -0.073(10)

loop_
_atom_type_symbol
_atom_type_description
_atom_type_scat_dispersion_real
_atom_type_scat_dispersion_imag
_atom_type_scat_source
C C 0.0181 0.0091 'International Tables Vol C Tables 4.2.6.8 and 6.1.1.4'
N N 0.0311 0.0180 'International Tables Vol C Tables 4.2.6.8 and 6.1.1.4'
O O 0.0492 0.0322 'International Tables Vol C Tables 4.2.6.8 and 6.1.1.4'
F F 0.0727 0.0534 'International Tables Vol C Tables 4.2.6.8 and 6.1.1.4'
P P 0.2955 0.4335 'International Tables Vol C Tables 4.2.6.8 and 6.1.1.4'
Re Re -5.2083 5.8923 'International Tables Vol C Tables 4.2.6.8 and 6.1.1.4'
H H 0.0000 0.0000 'International Tables Vol C Tables 4.2.6.8 and 6.1.1.4'

loop_
_geom_angle_atom_site_label_1
_geom_angle_atom_site_label_2
_geom_angle_atom_site_label_3
_geom_angle
C7 Re1 C2 89.4(4)
C7 Re1 C1 87.8(4)
C2 Re1 C1 96.0(4)
C7 Re1 C3 86.5(4)
C2 Re1 C3 86.1(4)
C1 Re1 C3 173.9(4)
C7 Re1 N8 101.0(4)
C2 Re1 N8 168.9(4)
C1 Re1 N8 88.5(4)
C3 Re1 N8 90.5(3)
C7 Re1 N7 176.0(3)
C2 Re1 N7 94.6(3)
C1 Re1 N7 92.6(3)
C3 Re1 N7 93.0(3)
N8 Re1 N7 75.0(3)
C8 Re2 C5 88.9(4)
C8 Re2 C6 87.2(4)
C5 Re2 C6 97.2(4)
C8 Re2 C4 87.4(4)
C5 Re2 C4 87.9(4)
C6 Re2 C4 172.5(4)
C8 Re2 N10 101.6(4)
C5 Re2 N10 169.3(4)
C6 Re2 N10 86.0(4)
C4 Re2 N10 90.0(4)
C8 Re2 N9 176.5(4)
C5 Re2 N9 94.6(4)
C6 Re2 N9 92.9(4)
C4 Re2 N9 92.2(3)
N10 Re2 N9 75.0(3)
F2 P1 F5 92.7(5)
F2 P1 F1 92.4(4)
F5 P1 F1 91.1(4)
F2 P1 F6 177.5(5)
F5 P1 F6 89.3(4)
F1 P1 F6 88.9(4)
F2 P1 F3 89.1(4)
F5 P1 F3 177.7(4)
F1 P1 F3 90.2(4)
F6 P1 F3 88.8(4)
F2 P1 F4 89.6(4)
F5 P1 F4 89.5(4)
F1 P1 F4 177.8(4)
F6 P1 F4 89.0(4)
F3 P1 F4 89.2(4)
C2 N2 C15 148.8(10)
C3 N3 C21 171.9(10)
C4 N4 C39 176.7(10)
C5 N5 C45 144.5(11)
C6 N6 C51 164.8(11)
C27 N7 C31 117.6(8)
C27 N7 Re1 126.5(7)
C31 N7 Re1 115.9(6)
C36 N8 C32 118.2(8)
C36 N8 Re1 126.9(7)
C32 N8 Re1 114.8(6)
C57 N9 C61 117.5(9)
C57 N9 Re2 127.5(7)
C61 N9 Re2 114.9(7)
C62 N10 C66 116.9(9)
C62 N10 Re2 116.0(7)
C66 N10 Re2 127.1(7)
N1B C1 N1A 22.4(12)
N1B C1 Re1 170.6(12)
N1A C1 Re1 163.7(15)
N2 C2 Re1 176.0(9)
N3 C3 Re1 174.1(8)
N4 C4 Re2 173.1(8)
N5 C5 Re2 179.1(10)
N6 C6 Re2 172.4(10)
O1 C7 Re1 178.1(9)
O2 C8 Re2 178.4(10)
C1 N1A C10A 167(2)
C14A C9A C10A 115(3)
C14A C9A H9AA 122.5
C10A C9A H9AA 122.5
C11A C10A C9A 121.9(19)
C11A C10A N1A 118.1(17)
C9A C10A N1A 119.9(18)
C12A C11A C10A 120.3(19)
C12A C11A H11A 119.9
C10A C11A H11A 119.9
C11A C12A C13A 120(2)
C11A C12A H12A 119.9
C13A C12A H12A 119.9
C12A C13A C14A 118(2)
C12A C13A H13A 121.1
C14A C13A H13A 121.1
C9A C14A C13A 124(3)
C9A C14A H14A 117.9
C13A C14A H14A 117.9
C1 N1B C10B 172.2(16)
C14B C9B C10B 118(3)
C14B C9B H9BA 121.0
C10B C9B H9BA 121.0
C11B C10B C9B 121(2)
C11B C10B N1B 120(2)
C9B C10B N1B 119(2)
C12B C11B C10B 119(3)
C12B C11B H11B 120.6
C10B C11B H11B 120.6
C11B C12B C13B 122(3)
C11B C12B H12B 119.2
C13B C12B H12B 119.2
C12B C13B C14B 118(3)
C12B C13B H13B 121.2
C14B C13B H13B 121.2
C9B C14B C13B 122(3)
C9B C14B H14B 118.8
C13B C14B H14B 118.8
C16 C15 N2 121.4(11)
C16 C15 C20 120.8(11)
N2 C15 C20 117.8(10)
C15 C16 C17 120.4(11)
C15 C16 H16 119.8
C17 C16 H16 119.8
C16 C17 C18 118.4(12)
C16 C17 H17 120.8
C18 C17 H17 120.8
C19 C18 C17 119.7(12)
C19 C18 H18 120.2
C17 C18 H18 120.2
C20 C19 C18 122.3(13)
C20 C19 H19 118.9
C18 C19 H19 118.9
C19 C20 C15 118.4(12)
C19 C20 H20 120.8
C15 C20 H20 120.8
C26 C21 C22 121.2(10)
C26 C21 N3 119.5(10)
C22 C21 N3 119.3(10)
C21 C22 C23 119.0(12)
C21 C22 H22 120.5
C23 C22 H22 120.5
C24 C23 C22 119.9(12)
C24 C23 H23 120.1
C22 C23 H23 120.1
C25 C24 C23 120.4(11)
C25 C24 H24 119.8
C23 C24 H24 119.8
C24 C25 C26 121.1(12)
C24 C25 H25 119.5
C26 C25 H25 119.5
C21 C26 C25 118.3(12)
C21 C26 H26 120.8
C25 C26 H26 120.8
N7 C27 C28 122.5(11)
N7 C27 H27 118.7
C28 C27 H27 118.7
C29 C28 C27 118.9(11)
C29 C28 H28 120.5
C27 C28 H28 120.5
C28 C29 C30 119.7(10)
C28 C29 H29 120.2
C30 C29 H29 120.2
C31 C30 C29 118.2(10)
C31 C30 C37 118.5(11)
C29 C30 C37 123.3(11)
N7 C31 C30 123.0(9)
N7 C31 C32 116.3(8)
C30 C31 C32 120.7(9)
N8 C32 C33 122.0(10)
N8 C32 C31 117.9(8)
C33 C32 C31 120.0(9)
C32 C33 C34 120.1(11)
C32 C33 C38 118.8(11)
C34 C33 C38 121.1(12)
C35 C34 C33 117.4(11)
C35 C34 H34 121.3
C33 C34 H34 121.3
C34 C35 C36 120.4(11)
C34 C35 H35 119.8
C36 C35 H35 119.8
N8 C36 C35 121.8(10)
N8 C36 H36 119.1
C35 C36 H36 119.1
C38 C37 C30 121.5(11)
C38 C37 H37 119.2
C30 C37 H37 119.2
C37 C38 C33 120.4(12)
C37 C38 H38 119.8
C33 C38 H38 119.8
N4 C39 C44 120.2(10)
N4 C39 C40 121.1(10)
C44 C39 C40 118.7(11)
C41 C40 C39 119.7(12)
C41 C40 H40 120.1
C39 C40 H40 120.1
C40 C41 C42 121.7(14)
C40 C41 H41 119.2
C42 C41 H41 119.2
C43 C42 C41 118.6(13)
C43 C42 H42 120.7
C41 C42 H42 120.7
C42 C43 C44 120.8(12)
C42 C43 H43 119.6
C44 C43 H43 119.6
C43 C44 C39 120.4(12)
C43 C44 H44 119.8
C39 C44 H44 119.8
C46 C45 C50 120.3(12)
C46 C45 N5 119.9(11)
C50 C45 N5 119.9(9)
C47 C46 C45 119.2(13)
C47 C46 H46 120.4
C45 C46 H46 120.4
C46 C47 C48 121.2(11)
C46 C47 H47 119.4
C48 C47 H47 119.4
C47 C48 C49 119.6(13)
C47 C48 H48 120.2
C49 C48 H48 120.2
C50 C49 C48 119.1(14)
C50 C49 H49 120.5
C48 C49 H49 120.5
C49 C50 C45 120.5(11)
C49 C50 H50 119.7
C45 C50 H50 119.7
C56 C51 C52 119.2(15)
C56 C51 N6 122.3(15)
C52 C51 N6 118.4(13)
C51 C52 C53 118.1(17)
C51 C52 H52 120.9
C53 C52 H52 120.9
C54 C53 C52 122(2)
C54 C53 H53 119.2
C52 C53 H53 119.2
C55 C54 C53 121.2(17)
C55 C54 H54 119.4
C53 C54 H54 119.4
C54 C55 C56 118.2(17)
C54 C55 H55 120.9
C56 C55 H55 120.9
C51 C56 C55 121.5(19)
C51 C56 H56 119.2
C55 C56 H56 119.2
N9 C57 C58 123.2(11)
N9 C57 H57 118.4
C58 C57 H57 118.4
C57 C58 C59 120.0(12)
C57 C58 H58 120.0
C59 C58 H58 120.0
C58 C59 C60 119.3(11)
C58 C59 H59 120.4
C60 C59 H59 120.4
C68 C60 C61 120.7(12)
C68 C60 C59 123.9(12)
C61 C60 C59 115.1(11)
N9 C61 C62 117.4(9)
N9 C61 C60 124.6(11)
C62 C61 C60 117.9(10)
N10 C62 C63 121.8(11)
N10 C62 C61 116.3(9)
C63 C62 C61 121.8(11)
C64 C63 C62 118.5(13)
C64 C63 C67 126.2(12)
C62 C63 C67 115.2(13)
C65 C64 C63 120.4(11)
C65 C64 H64 119.8
C63 C64 H64 119.8
C64 C65 C66 120.9(12)
C64 C65 H65 119.6
C66 C65 H65 119.6
C65 C66 N10 121.4(11)
C65 C66 H66 119.3
N10 C66 H66 119.3
C68 C67 C63 124.0(12)
C68 C67 H67 118.0
C63 C67 H67 118.0
C67 C68 C60 120.2(12)
C67 C68 H68 119.9
C60 C68 H68 119.9
C2S O1S C3S 112.8(15)
O1S C2S C1S 106.6(15)
O1S C3S C4S 111.1(19)
C7S O2S C6S 110(2)
O2S C6S C5S 112(2)
O2S C7S C8S 105(3)
F11A P2A F7A 91.4(10)
F11A P2A F12A 91.3(10)
F7A P2A F12A 91.9(10)
F11A P2A F10A 91.0(10)
F7A P2A F10A 90.7(11)
F12A P2A F10A 176.5(13)
F11A P2A F9A 177.8(12)
F7A P2A F9A 90.7(10)
F12A P2A F9A 88.8(10)
F10A P2A F9A 88.7(10)
F11A P2A F8A 89.4(10)
F7A P2A F8A 177.9(12)
F12A P2A F8A 90.0(10)
F10A P2A F8A 87.4(10)
F9A P2A F8A 88.4(9)
F12B P2B F9B 96.0(7)
F12B P2B F7B 94.1(7)
F9B P2B F7B 93.4(7)
F12B P2B F8B 87.6(7)
F9B P2B F8B 90.0(7)
F7B P2B F8B 176.1(8)
F12B P2B F11B 91.0(6)
F9B P2B F11B 172.5(8)
F7B P2B F11B 89.0(7)
F8B P2B F11B 87.5(6)
F12B P2B F10B 174.0(8)
F9B P2B F10B 89.2(7)
F7B P2B F10B 88.6(7)
F8B P2B F10B 89.4(7)
F11B P2B F10B 83.7(7)

loop_
_geom_bond_atom_site_label_1
_geom_bond_atom_site_label_2
_geom_bond_distance
Re1 C7 1.916(9)
Re1 C2 1.937(10)
Re1 C1 2.027(11)
Re1 C3 2.037(11)
Re1 N8 2.188(7)
Re1 N7 2.190(7)
Re2 C8 1.914(10)
Re2 C5 1.934(11)
Re2 C6 2.017(12)
Re2 C4 2.053(10)
Re2 N10 2.167(7)
Re2 N9 2.182(8)
P1 F2 1.556(7)
P1 F5 1.584(7)
P1 F1 1.589(7)
P1 F6 1.611(7)
P1 F3 1.616(7)
P1 F4 1.626(7)
O1 C7 1.146(12)
O2 C8 1.158(13)
N2 C2 1.193(13)
N2 C15 1.384(14)
N3 C3 1.169(13)
N3 C21 1.385(12)
N4 C4 1.147(13)
N4 C39 1.376(14)
N5 C5 1.189(14)
N5 C45 1.421(15)
N6 C6 1.194(15)
N6 C51 1.404(16)
N7 C27 1.347(12)
N7 C31 1.361(12)
N8 C36 1.336(12)
N8 C32 1.368(12)
N9 C57 1.336(14)
N9 C61 1.364(13)
N10 C62 1.362(13)
N10 C66 1.390(13)
C1 N1B 1.18(2)
C1 N1A 1.22(2)
N1A C10A 1.36(3)
C9A C14A 1.36(2)
C9A C10A 1.40(2)
C9A H9AA 0.9500
C10A C11A 1.37(2)
C11A C12A 1.35(3)
C11A H11A 0.9500
C12A C13A 1.37(3)
C12A H12A 0.9500
C13A C14A 1.38(3)
C13A H13A 0.9500
C14A H14A 0.9500
N1B C10B 1.48(3)
C9B C14B 1.35(2)
C9B C10B 1.39(2)
C9B H9BA 0.9500
C10B C11B 1.38(2)
C11B C12B 1.36(3)
C11B H11B 0.9500
C12B C13B 1.38(3)
C12B H12B 0.9500
C13B C14B 1.38(3)
C13B H13B 0.9500
C14B H14B 0.9500
C15 C16 1.356(16)
C15 C20 1.392(17)
C16 C17 1.395(17)
C16 H16 0.9500
C17 C18 1.396(19)
C17 H17 0.9500
C18 C19 1.36(2)
C18 H18 0.9500
C19 C20 1.355(17)
C19 H19 0.9500
C20 H20 0.9500
C21 C26 1.354(15)
C21 C22 1.370(16)
C22 C23 1.391(17)
C22 H22 0.9500
C23 C24 1.353(19)
C23 H23 0.9500
C24 C25 1.342(19)
C24 H24 0.9500
C25 C26 1.392(16)
C25 H25 0.9500
C26 H26 0.9500
C27 C28 1.412(14)
C27 H27 0.9500
C28 C29 1.367(18)
C28 H28 0.9500
C29 C30 1.401(16)
C29 H29 0.9500
C30 C31 1.391(14)
C30 C37 1.439(18)
C31 C32 1.420(13)
C32 C33 1.382(16)
C33 C34 1.404(18)
C33 C38 1.462(17)
C34 C35 1.371(18)
C34 H34 0.9500
C35 C36 1.413(16)
C35 H35 0.9500
C36 H36 0.9500
C37 C38 1.328(19)
C37 H37 0.9500
C38 H38 0.9500
C39 C44 1.385(17)
C39 C40 1.413(16)
C40 C41 1.335(19)
C40 H40 0.9500
C41 C42 1.41(2)
C41 H41 0.9500
C42 C43 1.361(19)
C42 H42 0.9500
C43 C44 1.378(19)
C43 H43 0.9500
C44 H44 0.9500
C45 C46 1.372(14)
C45 C50 1.395(17)
C46 C47 1.368(19)
C46 H46 0.9500
C47 C48 1.39(2)
C47 H47 0.9500
C48 C49 1.387(19)
C48 H48 0.9500
C49 C50 1.373(18)
C49 H49 0.9500
C50 H50 0.9500
C51 C56 1.35(2)
C51 C52 1.36(2)
C52 C53 1.38(2)
C52 H52 0.9500
C53 C54 1.33(3)
C53 H53 0.9500
C54 C55 1.33(3)
C54 H54 0.9500
C55 C56 1.39(3)
C55 H55 0.9500
C56 H56 0.9500
C57 C58 1.383(17)
C57 H57 0.9500
C58 C59 1.40(2)
C58 H58 0.9500
C59 C60 1.43(2)
C59 H59 0.9500
C60 C68 1.399(18)
C60 C61 1.425(15)
C61 C62 1.416(16)
C62 C63 1.416(14)
C63 C64 1.35(2)
C63 C67 1.46(2)
C64 C65 1.35(2)
C64 H64 0.9500
C65 C66 1.361(17)
C65 H65 0.9500
C66 H66 0.9500
C67 C68 1.31(2)
C67 H67 0.9500
C68 H68 0.9500
O1S C2S 1.466(15)
O1S C3S 1.467(16)
C1S C2S 1.553(16)
C3S C4S 1.532(17)
O2S C7S 1.415(19)
O2S C6S 1.443(18)
C5S C6S 1.535(19)
C7S C8S 1.52(2)
P2A F11A 1.559(15)
P2A F7A 1.564(15)
P2A F12A 1.573(15)
P2A F10A 1.582(15)
P2A F9A 1.615(14)
P2A F8A 1.624(14)
P2B F12B 1.527(10)
P2B F9B 1.550(11)
P2B F7B 1.583(12)
P2B F8B 1.614(11)
P2B F11B 1.623(10)
P2B F10B 1.626(12)
